data_4347389
loop_
_publ_author_name
'Tong, Jin'
'Demeshko, Serhiy'
'John, Michael'
'Dechert, Sebastian'
'Meyer, Franc'

_publ_section_title
;
 Redox-Induced Single-Molecule Magnetism in Mixed-Valent [2 \\times 2] Co4
 Grid Complexes.
;
_journal_issue 9
_journal_name_full 'Inorganic chemistry'
_journal_page_first 4362
_journal_page_last 4372
_journal_paper_doi 10.1021/acs.inorgchem.6b00106
_journal_volume 55
_journal_year 2016
_chemical_formula_moiety 'C76 H52 Co4 N32 6+, 6(B F4 -), C2 H3 N, 0.5(O)'
_chemical_formula_sum 'C78 H55 B6 Co4 F24 N33 O0.5'
_chemical_formula_weight 2219.13
_space_group_crystal_system monoclinic
_space_group_IT_number 14
_space_group_name_Hall '-P 2yn'
_space_group_name_H-M_alt 'P 1 21/n 1'
_atom_sites_solution_hydrogens geom
_audit_creation_method SHELXL-2014/7
_cell_angle_alpha 90
_cell_angle_beta 94.046(4)
_cell_angle_gamma 90
_cell_formula_units_Z 4
_cell_length_a 12.5051(6)
_cell_length_b 23.2553(6)
_cell_length_c 29.4800(12)
_cell_measurement_reflns_used 63498
_cell_measurement_temperature 133(2)
_cell_measurement_theta_max 24.722
_cell_measurement_theta_min 1.385
_cell_volume 8551.7(6)
_computing_cell_refinement 'X-AREA (Stoe & Cie, 2002)'
_computing_data_collection 'X-AREA (Stoe & Cie, 2002)'
_computing_data_reduction 'X-AREA (Stoe & Cie, 2002)'
_computing_molecular_graphics 'DIAMOND (Brandenburg, 2012)'
_computing_publication_material 'SHELXL-2014 (Sheldrick, 2014)'
_computing_structure_refinement 'SHELXL-2014/7 (Sheldrick, 2014)'
_computing_structure_solution 'SHELXS-2014 (Sheldrick, 2014)'
_diffrn_ambient_temperature 133(2)
_diffrn_measured_fraction_theta_full 0.986
_diffrn_measured_fraction_theta_max 0.986
_diffrn_measurement_device_type 'Stoe IPDS II'
_diffrn_measurement_method \w
_diffrn_radiation_type MoK\a
_diffrn_radiation_wavelength 0.71073
_diffrn_reflns_av_R_equivalents 0.1175
_diffrn_reflns_av_unetI/netI 0.0679
_diffrn_reflns_Laue_measured_fraction_full 0.986
_diffrn_reflns_Laue_measured_fraction_max 0.986
_diffrn_reflns_limit_h_max 14
_diffrn_reflns_limit_h_min -14
_diffrn_reflns_limit_k_max 24
_diffrn_reflns_limit_k_min -27
_diffrn_reflns_limit_l_max 34
_diffrn_reflns_limit_l_min -34
_diffrn_reflns_number 63498
_diffrn_reflns_point_group_measured_fraction_full 0.986
_diffrn_reflns_point_group_measured_fraction_max 0.986
_diffrn_reflns_theta_full 24.722
_diffrn_reflns_theta_max 24.722
_diffrn_reflns_theta_min 1.385
_diffrn_source 'fine-focus sealed tube'
_exptl_absorpt_coefficient_mu 0.885
_exptl_absorpt_correction_T_max 0.9098
_exptl_absorpt_correction_T_min 0.7605
_exptl_absorpt_correction_type numerical
_exptl_absorpt_process_details 'X-RED (Stoe & Cie, 2002)'
_exptl_crystal_colour black
_exptl_crystal_density_diffrn 1.724
_exptl_crystal_description block
_exptl_crystal_F_000 4448
_exptl_crystal_size_max 0.500
_exptl_crystal_size_mid 0.320
_exptl_crystal_size_min 0.120
_refine_diff_density_max 0.951
_refine_diff_density_min -0.655
_refine_diff_density_rms 0.126
_refine_ls_extinction_method none
_refine_ls_goodness_of_fit_ref 1.154
_refine_ls_hydrogen_treatment constr
_refine_ls_matrix_type full
_refine_ls_number_parameters 1331
_refine_ls_number_reflns 14385
_refine_ls_number_restraints 30
_refine_ls_restrained_S_all 1.153
_refine_ls_R_factor_all 0.1161
_refine_ls_R_factor_gt 0.0966
_refine_ls_shift/su_max 0.002
_refine_ls_shift/su_mean 0.000
_refine_ls_structure_factor_coef Fsqd
_refine_ls_weighting_details 'w=1/[\s^2^(Fo^2^)+(0.0134P)^2^+132.3302P] where P=(Fo^2^+2Fc^2^)/3'
_refine_ls_weighting_scheme calc
_refine_ls_wR_factor_gt 0.2244
_refine_ls_wR_factor_ref 0.2331
_reflns_Friedel_coverage 0.000
_reflns_number_gt 11509
_reflns_number_total 14385
_reflns_threshold_expression 'I > 2\s(I)'
_cod_data_source_file ic6b00106_si_002.cif
_cod_data_source_block jin26_3
_cod_original_sg_symbol_H-M 'P 21/n'
_cod_original_formula_sum 'C78 H55 B6 Co4 F24 N33 O0.50'
_cod_database_code 4347389
_shelx_shelxl_version_number 2014/7
_shelx_space_group_comment
;
The symmetry employed for this shelxl refinement is uniquely defined
by the following loop, which should always be used as a source of
symmetry information in preference to the above space-group names.
They are only intended as comments.
;
_shelx_estimated_absorpt_t_min 0.666
_shelx_estimated_absorpt_t_max 0.901

loop_
_space_group_symop_operation_xyz
'x, y, z'
'-x+1/2, y+1/2, -z+1/2'
'-x, -y, -z'
'x-1/2, -y-1/2, z-1/2'

loop_
_atom_site_label
_atom_site_type_symbol
_atom_site_fract_x
_atom_site_fract_y
_atom_site_fract_z
_atom_site_U_iso_or_equiv
_atom_site_adp_type
_atom_site_occupancy
_atom_site_site_symmetry_order
_atom_site_calc_flag
_atom_site_refinement_flags_posn
_atom_site_refinement_flags_adp
_atom_site_refinement_flags_occupancy
_atom_site_disorder_assembly
_atom_site_disorder_group
Co1 Co 0.37032(9) 0.72510(5) 0.75071(4) 0.0246(3) Uani 1 1 d . . . . .
Co2 Co 0.50930(9) 0.62642(5) 0.87384(4) 0.0239(3) Uani 1 1 d . . . . .
Co3 Co 0.62398(9) 0.51256(5) 0.76385(4) 0.0244(3) Uani 1 1 d . . . . .
Co4 Co 0.48866(10) 0.61144(5) 0.64312(4) 0.0271(3) Uani 1 1 d . . . . .
N1 N 0.5101(6) 0.7091(3) 0.7804(2) 0.0277(16) Uani 1 1 d . . . . .
N2 N 0.5438(6) 0.6913(3) 0.8222(2) 0.0234(15) Uani 1 1 d . . . . .
N3 N 0.4538(6) 0.7604(3) 0.7078(2) 0.0255(16) Uani 1 1 d . . . . .
N4 N 0.2920(6) 0.7769(3) 0.6693(3) 0.0328(18) Uani 1 1 d . . . . .
N5 N 0.2569(6) 0.7498(3) 0.7066(3) 0.0311(17) Uani 1 1 d . . . . .
N6 N 0.6650(6) 0.6521(3) 0.8935(2) 0.0285(16) Uani 1 1 d . . . . .
N7 N 0.6660(6) 0.5822(3) 0.9473(2) 0.0308(17) Uani 1 1 d . . . . .
N8 N 0.5732(6) 0.5639(3) 0.9241(2) 0.0270(16) Uani 1 1 d . . . . .
N11 N 0.4639(6) 0.5551(3) 0.8290(2) 0.0241(15) Uani 1 1 d . . . . .
N12 N 0.4900(6) 0.5316(3) 0.7893(2) 0.0227(15) Uani 1 1 d . . . . .
N13 N 0.3564(6) 0.6051(3) 0.8925(2) 0.0262(16) Uani 1 1 d . . . . .
N14 N 0.3668(6) 0.6821(3) 0.9390(2) 0.0311(17) Uani 1 1 d . . . . .
N15 N 0.4587(6) 0.6949(3) 0.9191(2) 0.0301(17) Uani 1 1 d . . . . .
N16 N 0.5302(6) 0.4740(3) 0.7213(2) 0.0267(16) Uani 1 1 d . . . . .
N17 N 0.6824(7) 0.4537(3) 0.6871(3) 0.0349(19) Uani 1 1 d . . . . .
N18 N 0.7271(6) 0.4842(3) 0.7236(3) 0.0308(17) Uani 1 1 d . . . . .
N21 N 0.6453(6) 0.5869(3) 0.7363(2) 0.0253(16) Uani 1 1 d . . . . .
N22 N 0.6196(6) 0.6085(3) 0.6946(2) 0.0249(16) Uani 1 1 d . . . . .
N23 N 0.7264(5) 0.5411(3) 0.8080(2) 0.0236(15) Uani 1 1 d . . . . .
N24 N 0.6982(6) 0.4580(3) 0.8437(2) 0.0279(16) Uani 1 1 d . . . . .
N25 N 0.6341(6) 0.4472(3) 0.8052(2) 0.0280(16) Uani 1 1 d . . . . .
N26 N 0.5874(6) 0.6787(3) 0.6254(2) 0.0273(16) Uani 1 1 d . . . . .
N27 N 0.4570(6) 0.7015(3) 0.5707(2) 0.0312(17) Uani 1 1 d . . . . .
N28 N 0.3984(6) 0.6577(3) 0.5877(3) 0.0346(18) Uani 1 1 d . . . . .
N31 N 0.3611(6) 0.6215(3) 0.6881(2) 0.0265(16) Uani 1 1 d . . . . .
N32 N 0.3422(5) 0.6481(3) 0.7276(2) 0.0245(15) Uani 1 1 d . . . . .
N33 N 0.3865(6) 0.5426(3) 0.6259(2) 0.0290(17) Uani 1 1 d . . . . .
N34 N 0.5090(7) 0.5138(3) 0.5770(2) 0.0355(19) Uani 1 1 d . . . . .
N35 N 0.5741(7) 0.5557(4) 0.5971(3) 0.0365(19) Uani 1 1 d . . . . .
N36 N 0.2782(5) 0.7003(3) 0.7941(2) 0.0234(15) Uani 1 1 d . . . . .
N37 N 0.3189(6) 0.7852(3) 0.8271(2) 0.0297(17) Uani 1 1 d . . . . .
N38 N 0.3708(6) 0.7934(3) 0.7889(3) 0.0317(18) Uani 1 1 d . . . . .
C1 C 0.6746(7) 0.7471(4) 0.7947(3) 0.029(2) Uani 1 1 d . . . . .
H1 H 0.7396 0.7676 0.7920 0.035 Uiso 1 1 calc R U . . .
C2 C 0.5864(7) 0.7424(4) 0.7633(3) 0.0271(19) Uani 1 1 d . . . . .
C3 C 0.6438(7) 0.7141(3) 0.8313(3) 0.0253(19) Uani 1 1 d . . . . .
C4 C 0.5586(7) 0.7685(4) 0.7196(3) 0.028(2) Uani 1 1 d . . . . .
C5 C 0.6200(8) 0.8028(4) 0.6924(3) 0.033(2) Uani 1 1 d . . . . .
H5 H 0.6941 0.8093 0.7001 0.039 Uiso 1 1 calc R U . . .
C6 C 0.5684(9) 0.8272(4) 0.6537(3) 0.037(2) Uani 1 1 d . . . . .
H6 H 0.6092 0.8495 0.6342 0.045 Uiso 1 1 calc R U . . .
C7 C 0.4588(8) 0.8201(4) 0.6424(3) 0.033(2) Uani 1 1 d . . . . .
H7 H 0.4236 0.8379 0.6165 0.039 Uiso 1 1 calc R U . . .
C8 C 0.4052(8) 0.7857(4) 0.6713(3) 0.031(2) Uani 1 1 d . . . . .
C9 C 0.2122(9) 0.7865(5) 0.6372(4) 0.046(3) Uani 1 1 d . . . . .
H9 H 0.2174 0.8049 0.6087 0.055 Uiso 1 1 calc R U . . .
C10 C 0.1222(8) 0.7644(5) 0.6541(4) 0.046(3) Uani 1 1 d . . . . .
H10 H 0.0521 0.7641 0.6394 0.056 Uiso 1 1 calc R U . . .
C11 C 0.1522(8) 0.7424(4) 0.6967(3) 0.038(2) Uani 1 1 d . . . . .
H11 H 0.1047 0.7245 0.7162 0.046 Uiso 1 1 calc R U . . .
C12 C 0.7058(7) 0.6988(4) 0.8729(3) 0.028(2) Uani 1 1 d . . . . .
C13 C 0.7968(8) 0.7257(4) 0.8908(3) 0.034(2) Uani 1 1 d . . . . .
H13 H 0.8249 0.7582 0.8762 0.041 Uiso 1 1 calc R U . . .
C14 C 0.8474(8) 0.7040(4) 0.9311(3) 0.038(2) Uani 1 1 d . . . . .
H14 H 0.9110 0.7218 0.9438 0.046 Uiso 1 1 calc R U . . .
C15 C 0.8062(8) 0.6576(4) 0.9525(3) 0.037(2) Uani 1 1 d . . . . .
H15 H 0.8389 0.6432 0.9802 0.044 Uiso 1 1 calc R U . . .
C16 C 0.7141(7) 0.6322(4) 0.9316(3) 0.0271(19) Uani 1 1 d . . . . .
C17 C 0.7033(8) 0.5433(4) 0.9792(3) 0.036(2) Uani 1 1 d . . . . .
H17 H 0.7658 0.5467 0.9993 0.043 Uiso 1 1 calc R U . . .
C18 C 0.6327(8) 0.4985(4) 0.9766(3) 0.039(2) Uani 1 1 d . . . . .
H18 H 0.6365 0.4644 0.9944 0.047 Uiso 1 1 calc R U . . .
C19 C 0.5522(8) 0.5129(4) 0.9420(3) 0.030(2) Uani 1 1 d . . . . .
H19 H 0.4922 0.4894 0.9329 0.036 Uiso 1 1 calc R U . . .
C21 C 0.3283(7) 0.4966(4) 0.8022(3) 0.029(2) Uani 1 1 d . . . . .
H21 H 0.2627 0.4758 0.7997 0.035 Uiso 1 1 calc R U . . .
C22 C 0.3667(7) 0.5336(4) 0.8367(3) 0.0262(19) Uani 1 1 d . . . . .
C23 C 0.4080(7) 0.4974(4) 0.7727(3) 0.0263(19) Uani 1 1 d . . . . .
C24 C 0.3128(7) 0.5552(4) 0.8758(3) 0.030(2) Uani 1 1 d . . . . .
C25 C 0.2252(7) 0.5300(4) 0.8945(3) 0.033(2) Uani 1 1 d . . . . .
H25 H 0.1944 0.4955 0.8823 0.039 Uiso 1 1 calc R U . . .
C26 C 0.1842(8) 0.5570(5) 0.9315(3) 0.040(2) Uani 1 1 d . . . . .
H26 H 0.1257 0.5404 0.9457 0.048 Uiso 1 1 calc R U . . .
C27 C 0.2291(7) 0.6084(4) 0.9478(3) 0.034(2) Uani 1 1 d . . . . .
H27 H 0.2008 0.6278 0.9727 0.041 Uiso 1 1 calc R U . . .
C28 C 0.3155(8) 0.6304(4) 0.9270(3) 0.030(2) Uani 1 1 d . . . . .
C29 C 0.3396(8) 0.7248(4) 0.9672(3) 0.037(2) Uani 1 1 d . . . . .
H29 H 0.2790 0.7255 0.9850 0.044 Uiso 1 1 calc R U . . .
C30 C 0.4147(9) 0.7660(4) 0.9655(3) 0.044(3) Uani 1 1 d . . . . .
H30 H 0.4170 0.8017 0.9812 0.053 Uiso 1 1 calc R U . . .
C31 C 0.4893(9) 0.7456(4) 0.9356(3) 0.040(2) Uani 1 1 d . . . . .
H31 H 0.5523 0.7654 0.9285 0.048 Uiso 1 1 calc R U . . .
C32 C 0.4287(8) 0.4668(4) 0.7311(3) 0.031(2) Uani 1 1 d . . . . .
C33 C 0.3594(8) 0.4323(4) 0.7040(3) 0.035(2) Uani 1 1 d . . . . .
H33 H 0.2865 0.4273 0.7103 0.042 Uiso 1 1 calc R U . . .
C34 C 0.4026(9) 0.4051(4) 0.6670(3) 0.040(3) Uani 1 1 d . . . . .
H34 H 0.3567 0.3824 0.6472 0.048 Uiso 1 1 calc R U . . .
C35 C 0.5086(8) 0.4100(4) 0.6583(3) 0.036(2) Uani 1 1 d . . . . .
H35 H 0.5377 0.3902 0.6338 0.043 Uiso 1 1 calc R U . . .
C36 C 0.5704(8) 0.4452(4) 0.6871(3) 0.032(2) Uani 1 1 d . . . . .
C37 C 0.7567(10) 0.4430(5) 0.6569(4) 0.047(3) Uani 1 1 d . . . . .
H37 H 0.7456 0.4224 0.6291 0.056 Uiso 1 1 calc R U . . .
C38 C 0.8496(8) 0.4674(5) 0.6736(4) 0.047(3) Uani 1 1 d . . . . .
H38 H 0.9158 0.4670 0.6597 0.056 Uiso 1 1 calc R U . . .
C39 C 0.8308(8) 0.4927(4) 0.7145(3) 0.040(2) Uani 1 1 d . . . . .
H39 H 0.8826 0.5130 0.7335 0.047 Uiso 1 1 calc R U . . .
C41 C 0.7723(7) 0.6528(4) 0.7250(3) 0.0264(19) Uani 1 1 d . . . . .
H41 H 0.8327 0.6775 0.7287 0.032 Uiso 1 1 calc R U . . .
C42 C 0.7378(7) 0.6128(4) 0.7553(3) 0.0263(19) Uani 1 1 d . . . . .
C43 C 0.6988(7) 0.6484(4) 0.6879(3) 0.0272(19) Uani 1 1 d . . . . .
C44 C 0.7790(7) 0.5904(4) 0.7985(3) 0.0258(19) Uani 1 1 d . . . . .
C45 C 0.8630(7) 0.6090(4) 0.8281(3) 0.031(2) Uani 1 1 d . . . . .
H45 H 0.9010 0.6433 0.8223 0.037 Uiso 1 1 calc R U . . .
C46 C 0.8903(7) 0.5760(4) 0.8666(3) 0.032(2) Uani 1 1 d . . . . .
H46 H 0.9463 0.5890 0.8876 0.038 Uiso 1 1 calc R U . . .
C47 C 0.8388(7) 0.5250(4) 0.8755(3) 0.029(2) Uani 1 1 d . . . . .
H47 H 0.8586 0.5023 0.9016 0.034 Uiso 1 1 calc R U . . .
C48 C 0.7567(7) 0.5088(4) 0.8441(3) 0.0279(19) Uani 1 1 d . . . . .
C49 C 0.6920(8) 0.4141(4) 0.8743(3) 0.034(2) Uani 1 1 d . . . . .
H49 H 0.7307 0.4106 0.9031 0.040 Uiso 1 1 calc R U . . .
C50 C 0.6186(8) 0.3763(4) 0.8549(3) 0.037(2) Uani 1 1 d . . . . .
H50 H 0.5946 0.3419 0.8683 0.044 Uiso 1 1 calc R U . . .
C51 C 0.5859(8) 0.3973(4) 0.8125(3) 0.032(2) Uani 1 1 d . . . . .
H51 H 0.5360 0.3788 0.7915 0.038 Uiso 1 1 calc R U . . .
C52 C 0.6862(7) 0.6832(4) 0.6465(3) 0.0273(19) Uani 1 1 d . . . . .
C53 C 0.7627(8) 0.7169(4) 0.6294(3) 0.035(2) Uani 1 1 d . . . . .
H53 H 0.8320 0.7196 0.6447 0.042 Uiso 1 1 calc R U . . .
C54 C 0.7390(8) 0.7473(4) 0.5896(3) 0.033(2) Uani 1 1 d . . . . .
H54 H 0.7928 0.7695 0.5766 0.039 Uiso 1 1 calc R U . . .
C55 C 0.6344(8) 0.7452(4) 0.5686(3) 0.034(2) Uani 1 1 d . . . . .
H55 H 0.6142 0.7673 0.5422 0.041 Uiso 1 1 calc R U . . .
C56 C 0.5634(7) 0.7096(4) 0.5880(3) 0.0279(19) Uani 1 1 d . . . . .
C57 C 0.3949(8) 0.7316(5) 0.5386(3) 0.042(3) Uani 1 1 d . . . . .
H57 H 0.4175 0.7637 0.5217 0.051 Uiso 1 1 calc R U . . .
C58 C 0.2967(9) 0.7080(5) 0.5351(4) 0.054(3) Uani 1 1 d . . . . .
H58 H 0.2369 0.7200 0.5158 0.064 Uiso 1 1 calc R U . . .
C59 C 0.3006(9) 0.6616(5) 0.5660(4) 0.052(3) Uani 1 1 d . . . . .
H59 H 0.2423 0.6367 0.5709 0.062 Uiso 1 1 calc R U . . .
C61 C 0.2151(7) 0.5802(4) 0.7173(3) 0.0280(19) Uani 1 1 d . . . . .
H61 H 0.1549 0.5562 0.7209 0.034 Uiso 1 1 calc R U . . .
C62 C 0.2833(7) 0.5804(4) 0.6820(3) 0.0264(19) Uani 1 1 d . . . . .
C63 C 0.2555(7) 0.6234(4) 0.7458(3) 0.0271(19) Uani 1 1 d . . . . .
C64 C 0.2892(8) 0.5425(4) 0.6427(3) 0.030(2) Uani 1 1 d . . . . .
C65 C 0.2064(8) 0.5093(4) 0.6234(3) 0.035(2) Uani 1 1 d . . . . .
H65 H 0.1381 0.5092 0.6356 0.042 Uiso 1 1 calc R U . . .
C66 C 0.2260(9) 0.4762(4) 0.5856(3) 0.039(2) Uani 1 1 d . . . . .
H66 H 0.1697 0.4538 0.5714 0.047 Uiso 1 1 calc R U . . .
C67 C 0.3242(8) 0.4755(4) 0.5686(3) 0.035(2) Uani 1 1 d . . . . .
H67 H 0.3381 0.4525 0.5431 0.042 Uiso 1 1 calc R U . . .
C68 C 0.4037(8) 0.5098(4) 0.5903(3) 0.032(2) Uani 1 1 d . . . . .
C69 C 0.5642(8) 0.4805(4) 0.5497(3) 0.038(2) Uani 1 1 d . . . . .
H69 H 0.5370 0.4484 0.5326 0.046 Uiso 1 1 calc R U . . .
C70 C 0.6666(9) 0.5012(5) 0.5510(3) 0.048(3) Uani 1 1 d . . . . .
H70 H 0.7247 0.4870 0.5351 0.057 Uiso 1 1 calc R U . . .
C71 C 0.6670(9) 0.5475(5) 0.5807(3) 0.045(3) Uani 1 1 d . . . . .
H71 H 0.7282 0.5707 0.5882 0.054 Uiso 1 1 calc R U . . .
C72 C 0.2235(7) 0.6508(4) 0.7864(3) 0.0253(18) Uani 1 1 d . . . . .
C73 C 0.1440(7) 0.6350(4) 0.8153(3) 0.029(2) Uani 1 1 d . . . . .
H73 H 0.1036 0.6007 0.8104 0.035 Uiso 1 1 calc R U . . .
C74 C 0.1269(7) 0.6713(4) 0.8510(3) 0.030(2) Uani 1 1 d . . . . .
H74 H 0.0754 0.6603 0.8716 0.036 Uiso 1 1 calc R U . . .
C75 C 0.1812(7) 0.7232(4) 0.8586(3) 0.0267(19) Uani 1 1 d . . . . .
H75 H 0.1664 0.7485 0.8826 0.032 Uiso 1 1 calc R U . . .
C76 C 0.2578(7) 0.7349(4) 0.8286(3) 0.0270(19) Uani 1 1 d . . . . .
C77 C 0.3414(8) 0.8284(4) 0.8581(3) 0.036(2) Uani 1 1 d . . . . .
H77 H 0.3146 0.8321 0.8873 0.043 Uiso 1 1 calc R U . . .
C78 C 0.4094(8) 0.8648(4) 0.8387(3) 0.038(2) Uani 1 1 d . . . . .
H78 H 0.4394 0.8991 0.8517 0.046 Uiso 1 1 calc R U . . .
C79 C 0.4273(8) 0.8423(4) 0.7959(3) 0.036(2) Uani 1 1 d . . . . .
H79 H 0.4724 0.8590 0.7749 0.043 Uiso 1 1 calc R U . . .
B1 B 0.9510(9) 0.7826(4) 0.7665(4) 0.038(3) Uani 1 1 d D . . . .
F11 F 0.9180(6) 0.7688(3) 0.7221(2) 0.0644(19) Uani 1 1 d D . . . .
F12 F 0.9455(6) 0.7340(3) 0.7927(3) 0.083(3) Uani 1 1 d D . . . .
F13 F 0.8787(6) 0.8238(3) 0.7803(3) 0.078(2) Uani 1 1 d D . . . .
F14 F 1.0529(5) 0.8059(3) 0.7691(2) 0.0579(18) Uani 1 1 d D . . . .
B2 B 0.4546(10) 0.9547(5) 0.7161(5) 0.043(3) Uani 1 1 d . . . . .
F21 F 0.5519(5) 0.9266(3) 0.7180(3) 0.065(2) Uani 1 1 d . . . . .
F22 F 0.3784(6) 0.9222(4) 0.6925(4) 0.100(3) Uani 1 1 d . . . . .
F23 F 0.4224(6) 0.9639(3) 0.7597(2) 0.065(2) Uani 1 1 d . . . . .
F24 F 0.4637(8) 1.0076(3) 0.6969(3) 0.088(3) Uani 1 1 d . . . . .
B3 B 0.5731(14) 0.9146(7) 0.9498(6) 0.071(5) Uani 1 1 d . . . . .
F31 F 0.6260(8) 0.8724(5) 0.9270(4) 0.126(4) Uani 1 1 d . . . . .
F32 F 0.4721(6) 0.8944(3) 0.9590(3) 0.078(2) Uani 1 1 d . . . . .
F33 F 0.6308(7) 0.9307(5) 0.9887(3) 0.095(3) Uani 1 1 d . . . . .
F34 F 0.5577(9) 0.9599(4) 0.9205(3) 0.103(3) Uani 1 1 d . . . . .
B4 B 0.5424(12) 0.6517(6) 0.0466(4) 0.049(3) Uani 1 1 d . . . . .
F41 F 0.6265(7) 0.6778(3) 0.0276(3) 0.087(3) Uani 1 1 d . . . . .
F42 F 0.4794(6) 0.6945(3) 0.0660(2) 0.0557(17) Uani 1 1 d . . . . .
F43 F 0.4811(7) 0.6224(3) 0.0139(2) 0.072(2) Uani 1 1 d . . . . .
F44 F 0.5811(6) 0.6145(3) 0.0803(2) 0.0587(17) Uani 1 1 d . . . . .
B6 B 1.0139(10) 0.5907(5) 0.0341(4) 0.040(3) Uani 1 1 d . . . . .
F61 F 0.9833(6) 0.5676(3) -0.0076(3) 0.073(2) Uani 1 1 d . . . . .
F62 F 1.1192(7) 0.5779(4) 0.0458(3) 0.093(3) Uani 1 1 d . . . . .
F63 F 0.9563(11) 0.5698(6) 0.0647(4) 0.166(6) Uani 1 1 d . . . . .
F64 F 1.0022(10) 0.6477(3) 0.0314(4) 0.146(6) Uani 1 1 d . . . . .
N41 N 0.9773(12) 0.6094(7) 0.6535(5) 0.096(4) Uani 1 1 d . . . . .
C81 C 0.9733(12) 0.6097(7) 0.6153(6) 0.073(4) Uani 1 1 d . . . . .
C82 C 0.9642(15) 0.6066(10) 0.5656(6) 0.126(8) Uani 1 1 d . . . . .
H82A H 1.0351 0.6121 0.5540 0.189 Uiso 1 1 calc R U . . .
H82B H 0.9156 0.6368 0.5534 0.189 Uiso 1 1 calc R U . . .
H82C H 0.9358 0.5689 0.5560 0.189 Uiso 1 1 calc R U . . .
B5A B 0.1235(19) 0.8279(11) 0.9665(8) 0.035(5) Uani 0.367(8) 1 d D . P A 1
F51A F 0.149(4) 0.847(2) 0.9241(11) 0.041(4) Uani 0.367(8) 1 d D . P A 1
F52A F 0.099(4) 0.7692(10) 0.964(2) 0.036(3) Uani 0.367(8) 1 d D . P A 1
F53A F 0.034(2) 0.8585(15) 0.9792(10) 0.063(5) Uani 0.367(8) 1 d D . P A 1
F54A F 0.2056(13) 0.8367(7) 0.9988(6) 0.056(2) Uani 0.367(8) 1 d D . P A 1
B5B B 0.0750(12) 0.8216(7) 0.9518(5) 0.035(5) Uani 0.633(8) 1 d D . P A 2
F51B F 0.159(2) 0.8339(10) 0.9253(7) 0.041(4) Uani 0.633(8) 1 d D . P A 2
F52B F 0.080(2) 0.7634(6) 0.9642(11) 0.036(3) Uani 0.633(8) 1 d D . P A 2
F53B F 0.0819(13) 0.8561(8) 0.9909(5) 0.063(5) Uani 0.633(8) 1 d D . P A 2
F54B F -0.0197(8) 0.8318(4) 0.9274(3) 0.056(2) Uani 0.633(8) 1 d D . P A 2
O1 O 0.8356(17) 0.8561(8) 0.9233(7) 0.081(6) Uani 0.5 1 d . . P B 3

loop_
_atom_site_aniso_label
_atom_site_aniso_U_11
_atom_site_aniso_U_22
_atom_site_aniso_U_33
_atom_site_aniso_U_23
_atom_site_aniso_U_13
_atom_site_aniso_U_12
Co1 0.0269(6) 0.0192(6) 0.0281(6) 0.0031(5) 0.0054(5) 0.0012(5)
Co2 0.0243(6) 0.0207(6) 0.0270(6) -0.0001(5) 0.0029(5) -0.0006(5)
Co3 0.0279(6) 0.0201(6) 0.0253(6) -0.0001(5) 0.0027(5) 0.0025(5)
Co4 0.0283(6) 0.0254(6) 0.0276(6) 0.0028(5) 0.0025(5) -0.0003(5)
N1 0.032(4) 0.018(4) 0.033(4) 0.001(3) 0.005(3) -0.002(3)
N2 0.027(4) 0.021(4) 0.022(4) 0.002(3) 0.001(3) 0.000(3)
N3 0.026(4) 0.023(4) 0.028(4) 0.000(3) 0.005(3) -0.003(3)
N4 0.028(4) 0.036(4) 0.035(4) 0.009(3) 0.006(3) 0.011(4)
N5 0.033(4) 0.029(4) 0.033(4) 0.003(3) 0.009(3) 0.012(3)
N6 0.030(4) 0.023(4) 0.032(4) 0.004(3) 0.002(3) -0.002(3)
N7 0.036(4) 0.029(4) 0.028(4) -0.002(3) 0.000(3) -0.003(3)
N8 0.024(4) 0.023(4) 0.033(4) 0.002(3) -0.003(3) -0.010(3)
N11 0.027(4) 0.021(4) 0.025(4) 0.001(3) 0.003(3) -0.003(3)
N12 0.025(4) 0.020(4) 0.023(4) -0.001(3) 0.002(3) 0.002(3)
N13 0.020(4) 0.032(4) 0.027(4) 0.002(3) 0.006(3) 0.005(3)
N14 0.040(5) 0.030(4) 0.024(4) -0.001(3) 0.008(3) 0.006(4)
N15 0.031(4) 0.028(4) 0.032(4) 0.001(3) 0.006(3) 0.001(3)
N16 0.031(4) 0.020(4) 0.029(4) 0.000(3) 0.001(3) -0.001(3)
N17 0.045(5) 0.032(4) 0.028(4) -0.003(3) 0.004(4) 0.011(4)
N18 0.029(4) 0.029(4) 0.033(4) 0.003(3) 0.002(3) 0.006(3)
N21 0.025(4) 0.028(4) 0.023(4) 0.001(3) 0.004(3) 0.000(3)
N22 0.031(4) 0.021(4) 0.022(4) 0.002(3) 0.003(3) -0.001(3)
N23 0.022(4) 0.021(4) 0.028(4) 0.004(3) 0.003(3) 0.004(3)
N24 0.036(4) 0.022(4) 0.026(4) 0.002(3) 0.002(3) 0.000(3)
N25 0.037(4) 0.021(4) 0.026(4) -0.001(3) 0.000(3) 0.005(3)
N26 0.031(4) 0.028(4) 0.023(4) 0.001(3) 0.001(3) 0.000(3)
N27 0.039(5) 0.028(4) 0.027(4) 0.004(3) 0.003(3) -0.001(3)
N28 0.031(4) 0.035(4) 0.038(5) 0.012(4) 0.001(3) -0.008(4)
N31 0.031(4) 0.023(4) 0.026(4) 0.002(3) 0.002(3) -0.004(3)
N32 0.019(4) 0.022(4) 0.033(4) 0.002(3) 0.005(3) 0.003(3)
N33 0.034(4) 0.021(4) 0.031(4) 0.001(3) 0.002(3) 0.001(3)
N34 0.048(5) 0.034(4) 0.025(4) -0.001(3) 0.005(3) -0.005(4)
N35 0.039(5) 0.038(5) 0.033(4) -0.003(4) 0.003(4) 0.002(4)
N36 0.017(4) 0.023(4) 0.031(4) 0.002(3) 0.005(3) 0.002(3)
N37 0.037(4) 0.023(4) 0.030(4) 0.000(3) 0.010(3) -0.001(3)
N38 0.036(4) 0.026(4) 0.035(4) 0.005(3) 0.014(3) -0.002(3)
C1 0.035(5) 0.017(4) 0.036(5) 0.000(4) 0.008(4) -0.003(4)
C2 0.026(5) 0.024(4) 0.033(5) 0.004(4) 0.011(4) 0.002(4)
C3 0.029(5) 0.019(4) 0.028(5) -0.004(3) 0.003(4) -0.004(4)
C4 0.033(5) 0.018(4) 0.035(5) -0.002(4) 0.009(4) -0.002(4)
C5 0.033(5) 0.028(5) 0.039(5) 0.001(4) 0.013(4) -0.009(4)
C6 0.055(7) 0.024(5) 0.035(5) 0.001(4) 0.018(5) -0.005(4)
C7 0.043(6) 0.024(5) 0.033(5) 0.005(4) 0.011(4) 0.006(4)
C8 0.040(6) 0.025(5) 0.030(5) 0.001(4) 0.007(4) 0.004(4)
C9 0.053(7) 0.049(7) 0.036(6) 0.013(5) 0.004(5) 0.006(5)
C10 0.030(6) 0.057(7) 0.051(7) 0.016(5) -0.001(5) 0.009(5)
C11 0.033(6) 0.042(6) 0.040(6) 0.005(4) 0.011(4) 0.002(5)
C12 0.028(5) 0.022(4) 0.035(5) 0.001(4) 0.007(4) -0.002(4)
C13 0.037(5) 0.026(5) 0.038(5) -0.002(4) 0.003(4) -0.012(4)
C14 0.030(5) 0.041(6) 0.043(6) -0.004(5) -0.003(4) -0.012(4)
C15 0.033(5) 0.043(6) 0.033(5) 0.002(4) -0.005(4) 0.001(4)
C16 0.025(5) 0.026(5) 0.030(5) 0.002(4) 0.003(4) -0.005(4)
C17 0.037(6) 0.039(6) 0.030(5) 0.007(4) -0.004(4) 0.004(5)
C18 0.036(6) 0.033(5) 0.047(6) 0.009(4) 0.000(4) -0.002(4)
C19 0.034(5) 0.021(4) 0.036(5) 0.002(4) 0.002(4) 0.004(4)
C21 0.025(5) 0.023(5) 0.038(5) 0.002(4) -0.002(4) -0.003(4)
C22 0.026(5) 0.024(4) 0.029(5) 0.003(4) 0.004(4) 0.003(4)
C23 0.028(5) 0.022(4) 0.027(5) 0.003(4) -0.005(4) 0.001(4)
C24 0.032(5) 0.022(5) 0.035(5) 0.005(4) 0.001(4) 0.002(4)
C25 0.026(5) 0.035(5) 0.038(5) 0.005(4) 0.008(4) -0.002(4)
C26 0.038(6) 0.051(6) 0.031(5) 0.013(5) 0.010(4) 0.003(5)
C27 0.032(5) 0.040(6) 0.032(5) 0.005(4) 0.009(4) 0.009(4)
C28 0.042(6) 0.028(5) 0.020(4) -0.001(4) -0.002(4) 0.003(4)
C29 0.041(6) 0.038(6) 0.031(5) -0.004(4) 0.003(4) 0.010(5)
C30 0.063(7) 0.030(5) 0.040(6) -0.005(4) 0.009(5) 0.008(5)
C31 0.049(6) 0.029(5) 0.042(6) -0.006(4) 0.000(5) 0.003(5)
C32 0.045(6) 0.021(4) 0.027(5) 0.003(4) 0.001(4) -0.003(4)
C33 0.042(6) 0.027(5) 0.035(5) 0.002(4) -0.009(4) -0.006(4)
C34 0.070(8) 0.020(5) 0.029(5) 0.001(4) -0.008(5) -0.004(5)
C35 0.047(6) 0.031(5) 0.029(5) -0.001(4) -0.001(4) 0.010(5)
C36 0.044(6) 0.023(5) 0.028(5) 0.001(4) 0.005(4) 0.001(4)
C37 0.062(8) 0.042(6) 0.037(6) -0.003(5) 0.012(5) 0.018(6)
C38 0.030(6) 0.066(8) 0.046(6) -0.004(5) 0.014(5) 0.018(5)
C39 0.034(6) 0.043(6) 0.042(6) 0.001(5) 0.005(4) 0.005(5)
C41 0.020(4) 0.026(5) 0.033(5) 0.002(4) 0.004(4) -0.003(4)
C42 0.025(5) 0.023(4) 0.030(5) 0.000(4) -0.001(4) 0.002(4)
C43 0.029(5) 0.028(5) 0.025(5) 0.000(4) 0.003(4) 0.003(4)
C44 0.025(5) 0.023(4) 0.031(5) 0.002(4) 0.009(4) 0.000(4)
C45 0.031(5) 0.026(5) 0.035(5) 0.001(4) 0.003(4) 0.003(4)
C46 0.029(5) 0.037(5) 0.029(5) 0.003(4) -0.003(4) -0.004(4)
C47 0.033(5) 0.026(5) 0.027(5) 0.003(4) -0.001(4) 0.000(4)
C48 0.033(5) 0.024(4) 0.028(5) 0.002(4) 0.006(4) 0.000(4)
C49 0.035(5) 0.031(5) 0.035(5) 0.013(4) 0.005(4) -0.001(4)
C50 0.044(6) 0.023(5) 0.044(6) 0.007(4) 0.001(4) -0.009(4)
C51 0.034(5) 0.021(5) 0.039(5) -0.003(4) 0.001(4) -0.001(4)
C52 0.030(5) 0.024(4) 0.027(5) -0.001(4) 0.000(4) -0.002(4)
C53 0.046(6) 0.029(5) 0.029(5) -0.001(4) 0.007(4) -0.004(4)
C54 0.033(5) 0.034(5) 0.032(5) 0.003(4) 0.006(4) 0.000(4)
C55 0.048(6) 0.028(5) 0.027(5) 0.006(4) 0.003(4) 0.001(4)
C56 0.028(5) 0.031(5) 0.025(5) -0.001(4) 0.002(4) 0.001(4)
C57 0.039(6) 0.048(6) 0.040(6) 0.019(5) -0.004(4) 0.005(5)
C58 0.042(7) 0.066(8) 0.051(7) 0.024(6) -0.006(5) 0.001(6)
C59 0.041(6) 0.064(8) 0.048(7) 0.024(6) -0.002(5) 0.005(6)
C61 0.024(5) 0.025(5) 0.034(5) 0.001(4) 0.001(4) -0.001(4)
C62 0.021(4) 0.027(5) 0.031(5) 0.004(4) 0.001(4) 0.001(4)
C63 0.027(5) 0.028(5) 0.027(5) 0.002(4) 0.001(4) 0.006(4)
C64 0.036(5) 0.026(5) 0.028(5) 0.004(4) -0.002(4) 0.005(4)
C65 0.038(6) 0.036(5) 0.032(5) 0.003(4) 0.003(4) -0.004(4)
C66 0.051(6) 0.032(5) 0.034(5) -0.002(4) -0.004(5) -0.013(5)
C67 0.046(6) 0.029(5) 0.029(5) 0.000(4) 0.000(4) 0.001(4)
C68 0.037(5) 0.030(5) 0.028(5) 0.004(4) 0.005(4) 0.003(4)
C69 0.046(6) 0.040(6) 0.030(5) 0.000(4) 0.008(4) 0.007(5)
C70 0.044(7) 0.062(8) 0.038(6) 0.002(5) 0.008(5) 0.011(6)
C71 0.042(6) 0.055(7) 0.039(6) -0.002(5) 0.008(5) 0.005(5)
C72 0.022(4) 0.023(4) 0.032(5) -0.001(4) 0.004(3) 0.000(4)
C73 0.021(4) 0.029(5) 0.037(5) 0.003(4) 0.002(4) -0.005(4)
C74 0.026(5) 0.035(5) 0.029(5) 0.006(4) 0.005(4) 0.004(4)
C75 0.017(4) 0.030(5) 0.033(5) 0.001(4) 0.004(3) 0.002(4)
C76 0.030(5) 0.022(4) 0.029(5) 0.002(4) 0.003(4) -0.005(4)
C77 0.045(6) 0.025(5) 0.037(5) -0.001(4) 0.005(4) -0.001(4)
C78 0.042(6) 0.027(5) 0.047(6) -0.006(4) 0.015(5) -0.007(4)
C79 0.043(6) 0.025(5) 0.040(6) -0.001(4) 0.014(4) 0.000(4)
B1 0.039(7) 0.029(6) 0.047(7) -0.003(5) 0.016(5) -0.007(5)
F11 0.072(5) 0.059(4) 0.060(4) 0.007(3) -0.007(4) -0.025(4)
F12 0.074(5) 0.063(5) 0.105(6) 0.041(4) -0.037(5) -0.023(4)
F13 0.054(5) 0.056(4) 0.128(7) -0.027(4) 0.032(4) -0.012(4)
F14 0.050(4) 0.052(4) 0.074(5) -0.026(3) 0.022(3) -0.018(3)
B2 0.038(7) 0.033(6) 0.058(8) -0.005(6) -0.003(6) 0.006(5)
F21 0.040(4) 0.061(4) 0.092(5) -0.032(4) -0.012(3) 0.022(3)
F22 0.044(4) 0.080(6) 0.172(9) -0.072(6) -0.026(5) 0.024(4)
F23 0.080(5) 0.049(4) 0.071(5) 0.009(3) 0.027(4) 0.026(4)
F24 0.122(7) 0.043(4) 0.105(6) 0.031(4) 0.053(5) 0.024(4)
B3 0.065(11) 0.057(10) 0.091(13) -0.007(9) 0.005(9) -0.027(8)
F31 0.065(6) 0.121(9) 0.194(12) -0.052(8) 0.018(7) 0.013(6)
F32 0.047(4) 0.062(5) 0.125(7) 0.031(5) 0.003(4) -0.011(4)
F33 0.061(5) 0.150(9) 0.074(6) 0.001(6) 0.010(4) -0.032(6)
F34 0.159(10) 0.079(6) 0.077(6) 0.015(5) 0.047(6) -0.026(6)
B4 0.072(9) 0.050(8) 0.024(6) -0.001(5) 0.005(6) 0.000(7)
F41 0.100(7) 0.068(5) 0.098(6) -0.002(5) 0.046(5) -0.020(5)
F42 0.064(4) 0.059(4) 0.044(4) 0.003(3) 0.008(3) 0.010(3)
F43 0.097(6) 0.049(4) 0.064(5) -0.001(3) -0.033(4) -0.009(4)
F44 0.066(5) 0.055(4) 0.053(4) 0.000(3) -0.006(3) 0.006(3)
B6 0.035(6) 0.039(7) 0.046(7) -0.012(5) 0.006(5) -0.001(5)
F61 0.071(5) 0.076(5) 0.070(5) -0.028(4) -0.005(4) 0.024(4)
F62 0.065(5) 0.132(8) 0.077(6) 0.031(5) -0.017(4) 0.023(5)
F63 0.163(11) 0.218(14) 0.130(9) -0.065(9) 0.103(9) -0.108(11)
F64 0.173(11) 0.032(4) 0.212(12) -0.026(6) -0.130(9) 0.027(5)
N41 0.085(10) 0.103(11) 0.100(11) 0.004(9) 0.012(9) 0.020(8)
C81 0.065(9) 0.071(10) 0.086(11) 0.015(9) 0.022(8) 0.026(8)
C82 0.101(15) 0.17(2) 0.112(15) 0.040(14) 0.042(12) 0.058(14)
B5A 0.046(14) 0.023(7) 0.039(12) 0.004(7) 0.016(9) 0.004(9)
F51A 0.058(6) 0.019(12) 0.049(4) 0.009(5) 0.020(4) 0.000(7)
F52A 0.040(11) 0.026(4) 0.044(3) 0.009(4) 0.002(6) -0.013(4)
F53A 0.106(15) 0.042(4) 0.043(9) -0.006(6) 0.022(8) -0.010(9)
F54A 0.050(5) 0.053(5) 0.064(6) 0.027(4) -0.005(4) -0.001(4)
B5B 0.046(14) 0.023(7) 0.039(12) 0.004(7) 0.016(9) 0.004(9)
F51B 0.058(6) 0.019(12) 0.049(4) 0.009(5) 0.020(4) 0.000(7)
F52B 0.040(11) 0.026(4) 0.044(3) 0.009(4) 0.002(6) -0.013(4)
F53B 0.106(15) 0.042(4) 0.043(9) -0.006(6) 0.022(8) -0.010(9)
F54B 0.050(5) 0.053(5) 0.064(6) 0.027(4) -0.005(4) -0.001(4)
O1 0.088(15) 0.068(13) 0.086(14) 0.009(10) 0.003(11) -0.019(11)

loop_
_atom_type_symbol
_atom_type_description
_atom_type_scat_dispersion_real
_atom_type_scat_dispersion_imag
_atom_type_scat_source
C C 0.0033 0.0016 'International Tables Vol C Tables 4.2.6.8 and 6.1.1.4'
H H 0.0000 0.0000 'International Tables Vol C Tables 4.2.6.8 and 6.1.1.4'
N N 0.0061 0.0033 'International Tables Vol C Tables 4.2.6.8 and 6.1.1.4'
O O 0.0106 0.0060 'International Tables Vol C Tables 4.2.6.8 and 6.1.1.4'
B B 0.0013 0.0007 'International Tables Vol C Tables 4.2.6.8 and 6.1.1.4'
F F 0.0171 0.0103 'International Tables Vol C Tables 4.2.6.8 and 6.1.1.4'
Co Co 0.3494 0.9721 'International Tables Vol C Tables 4.2.6.8 and 6.1.1.4'

loop_
_geom_angle_atom_site_label_1
_geom_angle_atom_site_label_2
_geom_angle_atom_site_label_3
_geom_angle
N36 Co1 N3 171.8(3)
N36 Co1 N1 102.2(3)
N3 Co1 N1 82.1(3)
N36 Co1 N32 81.4(3)
N3 Co1 N32 105.2(3)
N1 Co1 N32 96.7(3)
N36 Co1 N5 95.3(3)
N3 Co1 N5 80.5(3)
N1 Co1 N5 162.5(3)
N32 Co1 N5 86.2(3)
N36 Co1 N38 80.4(3)
N3 Co1 N38 93.1(3)
N1 Co1 N38 86.0(3)
N32 Co1 N38 161.7(3)
N5 Co1 N38 96.8(3)
N6 Co2 N13 148.4(3)
N6 Co2 N11 126.0(3)
N13 Co2 N11 77.0(3)
N6 Co2 N8 73.2(3)
N13 Co2 N8 87.8(3)
N11 Co2 N8 88.4(3)
N6 Co2 N15 85.8(3)
N13 Co2 N15 72.8(3)
N11 Co2 N15 148.1(3)
N8 Co2 N15 100.2(3)
N6 Co2 N2 76.8(3)
N13 Co2 N2 124.9(3)
N11 Co2 N2 99.0(3)
N8 Co2 N2 147.3(3)
N15 Co2 N2 90.1(3)
N23 Co3 N16 172.1(3)
N23 Co3 N18 95.4(3)
N16 Co3 N18 80.8(3)
N23 Co3 N12 102.5(3)
N16 Co3 N12 81.5(3)
N18 Co3 N12 162.1(3)
N23 Co3 N21 82.4(3)
N16 Co3 N21 104.1(3)
N18 Co3 N21 86.0(3)
N12 Co3 N21 96.1(3)
N23 Co3 N25 80.3(3)
N16 Co3 N25 93.2(3)
N18 Co3 N25 95.8(3)
N12 Co3 N25 87.4(3)
N21 Co3 N25 162.7(3)
N26 Co4 N33 151.5(3)
N26 Co4 N22 76.4(3)
N33 Co4 N22 124.6(3)
N26 Co4 N31 123.4(3)
N33 Co4 N31 76.5(3)
N22 Co4 N31 97.4(3)
N26 Co4 N28 74.2(3)
N33 Co4 N28 85.5(3)
N22 Co4 N28 149.7(3)
N31 Co4 N28 92.4(3)
N26 Co4 N35 88.1(3)
N33 Co4 N35 73.4(3)
N22 Co4 N35 92.1(3)
N31 Co4 N35 148.5(3)
N28 Co4 N35 94.4(3)
N2 N1 C2 109.6(7)
N2 N1 Co1 133.7(6)
C2 N1 Co1 111.0(6)
N1 N2 C3 106.4(7)
N1 N2 Co2 141.4(5)
C3 N2 Co2 110.6(5)
C8 N3 C4 121.9(8)
C8 N3 Co1 119.4(6)
C4 N3 Co1 117.5(6)
C9 N4 N5 112.3(8)
C9 N4 C8 133.5(8)
N5 N4 C8 114.1(7)
C11 N5 N4 104.4(7)
C11 N5 Co1 140.2(7)
N4 N5 Co1 114.4(6)
C16 N6 C12 119.4(8)
C16 N6 Co2 120.3(6)
C12 N6 Co2 118.6(6)
C17 N7 N8 112.0(7)
C17 N7 C16 130.1(8)
N8 N7 C16 117.3(7)
C19 N8 N7 105.1(7)
C19 N8 Co2 142.0(6)
N7 N8 Co2 112.8(5)
C22 N11 N12 105.8(7)
C22 N11 Co2 112.4(5)
N12 N11 Co2 140.1(5)
N11 N12 C23 109.0(7)
N11 N12 Co3 134.2(5)
C23 N12 Co3 112.1(5)
C28 N13 C24 119.9(8)
C28 N13 Co2 120.9(6)
C24 N13 Co2 117.2(6)
C29 N14 N15 111.2(8)
C29 N14 C28 131.0(8)
N15 N14 C28 117.9(7)
C31 N15 N14 105.5(8)
C31 N15 Co2 141.5(7)
N14 N15 Co2 113.0(5)
C32 N16 C36 121.0(8)
C32 N16 Co3 118.2(6)
C36 N16 Co3 119.4(6)
C37 N17 N18 110.5(9)
C37 N17 C36 134.4(9)
N18 N17 C36 114.9(7)
C39 N18 N17 105.2(8)
C39 N18 Co3 139.6(7)
N17 N18 Co3 113.9(6)
N22 N21 C42 110.2(7)
N22 N21 Co3 133.2(6)
C42 N21 Co3 110.8(5)
N21 N22 C43 104.6(7)
N21 N22 Co4 140.9(5)
C43 N22 Co4 113.3(5)
C48 N23 C44 121.6(8)
C48 N23 Co3 119.6(6)
C44 N23 Co3 118.1(6)
N25 N24 C49 110.7(7)
N25 N24 C48 116.2(7)
C49 N24 C48 133.1(8)
C51 N25 N24 105.8(7)
C51 N25 Co3 140.5(7)
N24 N25 Co3 112.7(5)
C56 N26 C52 119.1(8)
C56 N26 Co4 120.6(6)
C52 N26 Co4 118.8(6)
N28 N27 C57 109.9(8)
N28 N27 C56 119.0(7)
C57 N27 C56 131.1(8)
C59 N28 N27 105.7(8)
C59 N28 Co4 142.0(7)
N27 N28 Co4 112.0(6)
N32 N31 C62 105.5(7)
N32 N31 Co4 139.4(5)
C62 N31 Co4 113.2(6)
N31 N32 C63 109.7(7)
N31 N32 Co1 133.3(5)
C63 N32 Co1 112.3(6)
C68 N33 C64 119.3(8)
C68 N33 Co4 120.2(6)
C64 N33 Co4 117.8(6)
C69 N34 N35 110.7(8)
C69 N34 C68 131.5(9)
N35 N34 C68 117.7(8)
C71 N35 N34 104.6(8)
C71 N35 Co4 142.9(8)
N34 N35 Co4 112.6(6)
C76 N36 C72 121.2(7)
C76 N36 Co1 119.7(6)
C72 N36 Co1 118.6(6)
N38 N37 C77 111.3(7)
N38 N37 C76 116.0(7)
C77 N37 C76 132.6(8)
C79 N38 N37 105.6(7)
C79 N38 Co1 139.2(6)
N37 N38 Co1 112.7(5)
C2 C1 C3 102.7(8)
N1 C2 C1 110.0(8)
N1 C2 C4 116.1(8)
C1 C2 C4 133.6(8)
N2 C3 C1 111.2(8)
N2 C3 C12 119.8(7)
C1 C3 C12 128.8(8)
N3 C4 C5 119.7(8)
N3 C4 C2 110.0(7)
C5 C4 C2 130.0(9)
C6 C5 C4 117.4(9)
C5 C6 C7 122.4(9)
C8 C7 C6 115.8(9)
N3 C8 C7 122.7(9)
N3 C8 N4 111.3(8)
C7 C8 N4 125.7(9)
N4 C9 C10 105.6(9)
C9 C10 C11 107.1(9)
N5 C11 C10 110.6(9)
N6 C12 C13 121.3(8)
N6 C12 C3 112.3(8)
C13 C12 C3 126.4(8)
C12 C13 C14 118.4(9)
C15 C14 C13 120.8(9)
C14 C15 C16 117.1(9)
N6 C16 C15 122.9(8)
N6 C16 N7 112.7(8)
C15 C16 N7 124.4(8)
N7 C17 C18 106.3(8)
C17 C18 C19 106.4(9)
N8 C19 C18 110.2(8)
C23 C21 C22 103.0(8)
N11 C22 C21 112.1(8)
N11 C22 C24 118.4(8)
C21 C22 C24 129.3(8)
N12 C23 C21 110.1(8)
N12 C23 C32 114.5(8)
C21 C23 C32 135.1(8)
N13 C24 C25 121.5(8)
N13 C24 C22 112.6(8)
C25 C24 C22 125.9(8)
C26 C25 C24 117.8(9)
C25 C26 C27 119.9(9)
C28 C27 C26 118.4(9)
N13 C28 C27 122.6(9)
N13 C28 N14 112.7(8)
C27 C28 N14 124.6(8)
C30 C29 N14 107.0(9)
C29 C30 C31 106.2(9)
N15 C31 C30 110.2(10)
N16 C32 C33 120.8(9)
N16 C32 C23 110.5(8)
C33 C32 C23 128.7(9)
C32 C33 C34 116.6(10)
C35 C34 C33 122.5(9)
C34 C35 C36 116.3(9)
N16 C36 C35 122.5(9)
N16 C36 N17 110.8(8)
C35 C36 N17 126.6(9)
C38 C37 N17 107.1(9)
C37 C38 C39 107.7(9)
N18 C39 C38 109.6(9)
C42 C41 C43 104.0(8)
C41 C42 N21 108.8(7)
C41 C42 C44 135.2(8)
N21 C42 C44 115.9(7)
N22 C43 C41 112.4(7)
N22 C43 C52 116.9(8)
C41 C43 C52 130.2(8)
N23 C44 C45 119.3(8)
N23 C44 C42 109.8(8)
C45 C44 C42 130.8(8)
C44 C45 C46 118.2(8)
C47 C46 C45 122.3(9)
C46 C47 C48 116.1(8)
N23 C48 C47 122.3(8)
N23 C48 N24 110.6(8)
C47 C48 N24 127.0(8)
C50 C49 N24 105.8(8)
C49 C50 C51 107.4(8)
N25 C51 C50 110.3(8)
N26 C52 C53 121.2(8)
N26 C52 C43 112.6(8)
C53 C52 C43 126.2(9)
C52 C53 C54 119.6(9)
C53 C54 C55 119.5(9)
C56 C55 C54 116.5(8)
N26 C56 C55 123.9(9)
N26 C56 N27 112.4(8)
C55 C56 N27 123.8(8)
C58 C57 N27 108.2(9)
C57 C58 C59 105.9(10)
N28 C59 C58 110.3(10)
C63 C61 C62 103.7(8)
N31 C62 C61 111.8(8)
N31 C62 C64 116.8(8)
C61 C62 C64 131.2(8)
N32 C63 C61 109.3(8)
N32 C63 C72 114.5(8)
C61 C63 C72 135.9(8)
N33 C64 C65 121.4(9)
N33 C64 C62 112.8(8)
C65 C64 C62 125.8(9)
C64 C65 C66 118.0(9)
C67 C66 C65 121.2(9)
C66 C67 C68 117.3(9)
N33 C68 C67 122.8(9)
N33 C68 N34 112.9(8)
C67 C68 N34 124.3(8)
N34 C69 C70 107.6(9)
C69 C70 C71 104.6(10)
N35 C71 C70 112.6(10)
N36 C72 C73 119.7(8)
N36 C72 C63 110.4(7)
C73 C72 C63 129.8(8)
C74 C73 C72 117.3(8)
C73 C74 C75 123.4(8)
C76 C75 C74 115.0(8)
N36 C76 C75 123.4(8)
N36 C76 N37 110.2(7)
C75 C76 N37 126.3(8)
C78 C77 N37 106.3(8)
C77 C78 C79 107.0(9)
N38 C79 C78 109.7(8)
F12 B1 F14 112.0(9)
F12 B1 F11 108.5(8)
F14 B1 F11 110.9(8)
F12 B1 F13 110.0(9)
F14 B1 F13 109.2(8)
F11 B1 F13 106.1(9)
F24 B2 F22 111.4(11)
F24 B2 F21 110.2(11)
F22 B2 F21 109.8(9)
F24 B2 F23 106.5(9)
F22 B2 F23 108.5(11)
F21 B2 F23 110.3(10)
F33 B3 F34 111.2(13)
F33 B3 F31 111.2(15)
F34 B3 F31 107.0(15)
F33 B3 F32 111.1(14)
F34 B3 F32 107.0(14)
F31 B3 F32 109.1(12)
F41 B4 F43 110.0(10)
F41 B4 F44 109.4(12)
F43 B4 F44 110.2(10)
F41 B4 F42 108.6(10)
F43 B4 F42 109.5(11)
F44 B4 F42 109.1(9)
F63 B6 F64 110.5(13)
F63 B6 F61 110.1(11)
F64 B6 F61 108.4(11)
F63 B6 F62 108.5(13)
F64 B6 F62 109.2(11)
F61 B6 F62 110.1(9)
N41 C81 C82 176(2)
F54A B5A F51A 112(2)
F54A B5A F53A 108.2(17)
F51A B5A F53A 109(2)
F54A B5A F52A 109(2)
F51A B5A F52A 109(2)
F53A B5A F52A 110(2)
F54B B5B F51B 109.6(16)
F54B B5B F52B 109.1(17)
F51B B5B F52B 109.0(13)
F54B B5B F53B 109.5(12)
F51B B5B F53B 109.9(15)
F52B B5B F53B 109.8(14)

loop_
_geom_bond_atom_site_label_1
_geom_bond_atom_site_label_2
_geom_bond_distance
Co1 N36 1.871(7)
Co1 N3 1.885(7)
Co1 N1 1.936(8)
Co1 N32 1.939(7)
Co1 N5 1.942(8)
Co1 N38 1.947(8)
Co2 N6 2.080(8)
Co2 N13 2.087(7)
Co2 N11 2.171(7)
Co2 N8 2.185(7)
Co2 N15 2.199(7)
Co2 N2 2.207(7)
Co3 N23 1.881(7)
Co3 N16 1.883(7)
Co3 N18 1.929(8)
Co3 N12 1.935(7)
Co3 N21 1.936(7)
Co3 N25 1.946(7)
Co4 N26 2.083(7)
Co4 N33 2.087(8)
Co4 N22 2.153(7)
Co4 N31 2.158(7)
Co4 N28 2.201(8)
Co4 N35 2.205(8)
N1 N2 1.340(10)
N1 C2 1.354(11)
N2 C3 1.367(11)
N3 C8 1.334(11)
N3 C4 1.345(12)
N4 C9 1.346(13)
N4 N5 1.366(10)
N4 C8 1.428(12)
N5 C11 1.333(12)
N6 C16 1.326(11)
N6 C12 1.360(11)
N7 C17 1.363(12)
N7 N8 1.373(10)
N7 C16 1.402(11)
N8 C19 1.334(11)
N11 C22 1.348(11)
N11 N12 1.351(9)
N12 C23 1.362(11)
N13 C28 1.309(11)
N13 C24 1.359(12)
N14 C29 1.355(12)
N14 N15 1.359(10)
N14 C28 1.397(12)
N15 C31 1.321(12)
N16 C32 1.333(12)
N16 C36 1.337(11)
N17 C37 1.355(13)
N17 N18 1.375(11)
N17 C36 1.414(13)
N18 C39 1.357(12)
N21 N22 1.347(9)
N21 C42 1.387(11)
N22 C43 1.381(11)
N23 C48 1.335(11)
N23 C44 1.361(11)
N24 N25 1.365(10)
N24 C49 1.368(11)
N24 C48 1.388(11)
N25 C51 1.333(11)
N26 C56 1.333(11)
N26 C52 1.347(11)
N27 N28 1.368(10)
N27 C57 1.374(12)
N27 C56 1.404(12)
N28 C59 1.341(13)
N31 N32 1.354(10)
N31 C62 1.367(11)
N32 C63 1.369(11)
N33 C68 1.329(11)
N33 C64 1.346(12)
N34 C69 1.343(12)
N34 N35 1.378(11)
N34 C68 1.403(12)
N35 C71 1.304(13)
N36 C76 1.336(11)
N36 C72 1.350(11)
N37 N38 1.351(10)
N37 C77 1.374(12)
N37 C76 1.401(11)
N38 C79 1.347(12)
C1 C2 1.394(13)
C1 C3 1.399(12)
C2 C4 1.443(12)
C3 C12 1.450(12)
C4 C5 1.400(12)
C5 C6 1.393(14)
C6 C7 1.396(14)
C7 C8 1.376(13)
C9 C10 1.364(15)
C10 C11 1.382(14)
C12 C13 1.371(13)
C13 C14 1.400(14)
C14 C15 1.369(14)
C15 C16 1.397(13)
C17 C18 1.365(14)
C18 C19 1.422(13)
C21 C23 1.368(13)
C21 C22 1.392(12)
C22 C24 1.465(12)
C23 C32 1.456(12)
C24 C25 1.389(13)
C25 C26 1.389(13)
C26 C27 1.390(14)
C27 C28 1.379(13)
C29 C30 1.345(15)
C30 C31 1.409(14)
C32 C33 1.392(13)
C33 C34 1.402(14)
C34 C35 1.373(15)
C35 C36 1.376(13)
C37 C38 1.354(16)
C38 C39 1.376(14)
C41 C42 1.379(12)
C41 C43 1.381(12)
C42 C44 1.438(12)
C43 C52 1.464(12)
C44 C45 1.386(13)
C45 C46 1.392(12)
C46 C47 1.384(13)
C47 C48 1.386(12)
C49 C50 1.367(13)
C50 C51 1.379(13)
C52 C53 1.363(13)
C53 C54 1.383(13)
C54 C55 1.408(13)
C55 C56 1.369(13)
C57 C58 1.343(15)
C58 C59 1.410(15)
C61 C63 1.383(12)
C61 C62 1.390(12)
C62 C64 1.462(12)
C63 C72 1.437(12)
C64 C65 1.381(13)
C65 C66 1.390(13)
C66 C67 1.358(14)
C67 C68 1.394(13)
C69 C70 1.366(15)
C70 C71 1.389(15)
C72 C73 1.402(12)
C73 C74 1.378(13)
C74 C75 1.395(13)
C75 C76 1.376(12)
C77 C78 1.355(13)
C78 C79 1.398(13)
B1 F12 1.374(11)
B1 F14 1.381(11)
B1 F11 1.382(12)
B1 F13 1.397(12)
B2 F24 1.362(14)
B2 F22 1.368(14)
B2 F21 1.380(13)
B2 F23 1.390(14)
B3 F33 1.365(18)
B3 F34 1.37(2)
B3 F31 1.38(2)
B3 F32 1.392(17)
B4 F41 1.368(16)
B4 F43 1.369(14)
B4 F44 1.379(14)
B4 F42 1.417(15)
B6 F63 1.289(15)
B6 F64 1.335(14)
B6 F61 1.370(13)
B6 F62 1.370(14)
N41 C81 1.123(18)
C81 C82 1.46(2)
B5A F54A 1.365(18)
B5A F51A 1.382(18)
B5A F53A 1.398(18)
B5A F52A 1.399(18)
B5B F54B 1.362(15)
B5B F51B 1.386(16)
B5B F52B 1.402(15)
B5B F53B 1.403(15)
